data_4077188
loop_
_publ_author_name
'Le Magu\`eres, P.'
'Lindeman, S. V.'
'Kochi, J. K.'

_publ_section_title
;
 Electron Redistribution of Aromatic Ligands in (Arene)Cr(CO)3Complexes.
 Structural (Bond-Length) Changes as Quantitative Measures
;
_journal_issue 1
_journal_name_full Organometallics
_journal_page_first 115
_journal_paper_doi 10.1021/om000658l
_journal_volume 20
_journal_year 2001
_chemical_compound_source 'chemical synthesis'
_chemical_formula_sum 'C18 H22 Cl6 O2 Sb'
_chemical_formula_weight 604.81
_chemical_name_systematic
; 
 (anti)-9,10-Dimethoxy-1,2,3,4,5,6,7,8-Octahydro-1,4:5,8-dimethanoanthracene
 hexachloroantimonate
;
_space_group_IT_number 14
_symmetry_cell_setting monoclinic
_symmetry_space_group_name_Hall '-P 2ybc'
_symmetry_space_group_name_H-M 'P 1 21/c 1'
_atom_sites_solution_hydrogens geom
_atom_sites_solution_primary direct
_atom_sites_solution_secondary difmap
_audit_creation_method SHELXL
_cell_angle_alpha 90.00
_cell_angle_beta 112.3340(10)
_cell_angle_gamma 90.00
_cell_formula_units_Z 2
_cell_length_a 8.4582(3)
_cell_length_b 14.3770(5)
_cell_length_c 9.9283(3)
_cell_measurement_reflns_used 297
_cell_measurement_temperature 123(2)
_cell_measurement_theta_max 32
_cell_measurement_theta_min 2
_cell_volume 1116.75(7)
_computing_cell_refinement 'SAINT V4.050 (Siemens, 1989-95)'
_computing_data_collection 'SMART V4.050 (Siemens, 1989-95)'
_computing_data_reduction 'SAINT & SADABS (Sheldrick, 1996)'
_computing_molecular_graphics 'XP V5.06 (Siemens, 1996)'
_computing_publication_material 'SHELXL-93 & XCIF V5.05 (Siemens, 1996)'
_computing_structure_refinement 'SHELXL-93 (Sheldrick, 1993)'
_computing_structure_solution 'SHELXS-86 (Sheldrick, 1990)'
_diffrn_ambient_temperature 123(2)
_diffrn_measurement_device 'Siemens SMART'
_diffrn_measurement_method
;
 \w-scan, frame range 0.3 deg, hemisphere
;
_diffrn_radiation_monochromator graphite
_diffrn_radiation_source 'normal-focus sealed tube'
_diffrn_radiation_type MoK\a
_diffrn_radiation_wavelength 0.71073
_diffrn_reflns_av_R_equivalents 0.0195
_diffrn_reflns_av_sigmaI/netI 0.0260
_diffrn_reflns_limit_h_max 12
_diffrn_reflns_limit_h_min -13
_diffrn_reflns_limit_k_max 23
_diffrn_reflns_limit_k_min 0
_diffrn_reflns_limit_l_max 16
_diffrn_reflns_limit_l_min 0
_diffrn_reflns_number 4836
_diffrn_reflns_theta_max 35.52
_diffrn_reflns_theta_min 2.60
_diffrn_standards_decay_% 0.7
_diffrn_standards_number 441
_exptl_absorpt_coefficient_mu 1.965
_exptl_absorpt_correction_T_max 0.963
_exptl_absorpt_correction_T_min 0.798
_exptl_absorpt_correction_type 'Semi-empirical (SADABS procedure)'
_exptl_crystal_colour orange
_exptl_crystal_density_diffrn 1.799
_exptl_crystal_density_method none
_exptl_crystal_description prism
_exptl_crystal_F_000 598
_exptl_crystal_size_max 0.3
_exptl_crystal_size_mid 0.2
_exptl_crystal_size_min 0.2
_refine_diff_density_max 1.124
_refine_diff_density_min -0.547
_refine_diff_density_rms 0.074
_refine_ls_extinction_method none
_refine_ls_goodness_of_fit_all 0.897
_refine_ls_goodness_of_fit_obs 0.990
_refine_ls_hydrogen_treatment refall
_refine_ls_matrix_type full
_refine_ls_number_parameters 168
_refine_ls_number_reflns 4825
_refine_ls_number_restraints 0
_refine_ls_restrained_S_all 0.953
_refine_ls_restrained_S_obs 0.990
_refine_ls_R_factor_all 0.0263
_refine_ls_R_factor_obs 0.0200
_refine_ls_shift/esd_max -0.002
_refine_ls_shift/esd_mean 0.000
_refine_ls_structure_factor_coef Fsqd
_refine_ls_weighting_details 'w=1/[\s^2^(Fo^2^)+(0.0237P)^2^+0.0000P] where P=(Fo^2^+2Fc^2^)/3'
_refine_ls_weighting_scheme calc
_refine_ls_wR_factor_all 0.0452
_refine_ls_wR_factor_obs 0.0421
_reflns_number_observed 3894
_reflns_number_total 4836
_reflns_observed_criterion >2sigma(I)
_cod_data_source_file om000658l.cif
_cod_data_source_block CRET+.
_cod_depositor_comments
;
The following automatic conversions were performed:

'_refine_ls_weighting_scheme' value 'calc
w=1/[\s^2^(Fo^2^)+(0.0237P)^2^+0.0000P] where P=(Fo^2^+2Fc^2^)/3' was
changed to 'calc'. New tag '_refine_ls_weighting_details' was
created. The value of the new tag was set to
'w=1/[\s^2^(Fo^2^)+(0.0237P)^2^+0.0000P] where P=(Fo^2^+2Fc^2^)/3'.

Automatic conversion script
Id: cif_fix_values 3143 2015-03-26 13:38:13Z robertas 
;
_cod_original_cell_volume 1116.75(6)
_cod_original_sg_symbol_H-M P2(1)/c
_cod_database_code 4077188

loop_
_symmetry_equiv_pos_as_xyz
'x, y, z'
'-x, y+1/2, -z+1/2'
'-x, -y, -z'
'x, -y-1/2, z-1/2'

loop_
_atom_site_aniso_label
_atom_site_aniso_U_11
_atom_site_aniso_U_22
_atom_site_aniso_U_33
_atom_site_aniso_U_23
_atom_site_aniso_U_13
_atom_site_aniso_U_12
Sb1 0.01509(4) 0.02194(5) 0.01446(4) -0.00065(4) 0.00570(3) -0.00495(4)
Cl1 0.02556(13) 0.0391(2) 0.01676(12) 0.00402(12) 0.00793(11) -0.00164(12)
Cl2 0.01668(11) 0.0331(2) 0.02675(14) 0.00162(12) 0.00673(11) -0.00721(11)
Cl3 0.02945(14) 0.02439(14) 0.0311(2) -0.00348(12) 0.01533(13) -0.00344(11)
O1 0.0251(4) 0.0176(4) 0.0254(4) 0.0025(3) 0.0149(4) 0.0002(3)
C1 0.0167(4) 0.0175(5) 0.0153(5) 0.0017(4) 0.0052(4) 0.0011(4)
C2 0.0181(5) 0.0171(5) 0.0157(5) -0.0008(4) 0.0060(4) 0.0007(4)
C3 0.0170(4) 0.0173(4) 0.0155(5) 0.0004(4) 0.0057(4) 0.0015(4)
C4 0.0258(5) 0.0201(5) 0.0189(5) -0.0016(4) 0.0123(4) 0.0010(4)
C5 0.0223(5) 0.0217(5) 0.0280(6) 0.0002(5) 0.0119(5) 0.0039(4)
C6 0.0259(6) 0.0209(6) 0.0245(6) 0.0020(5) 0.0106(5) 0.0061(4)
C7 0.0256(5) 0.0156(5) 0.0199(5) -0.0023(4) 0.0106(4) -0.0002(4)
C8 0.0311(6) 0.0212(5) 0.0201(6) -0.0059(4) 0.0104(5) -0.0021(5)
C9 0.0212(5) 0.0258(6) 0.0268(6) 0.0031(5) 0.0139(5) 0.0009(5)

loop_
_atom_site_label
_atom_site_type_symbol
_atom_site_fract_x
_atom_site_fract_y
_atom_site_fract_z
_atom_site_U_iso_or_equiv
_atom_site_thermal_displace_type
_atom_site_occupancy
_atom_site_calc_flag
_atom_site_refinement_flags
Sb1 Sb 0.0000 0.0000 0.0000 0.01714(3) Uani 1 d S
Cl1 Cl -0.07412(4) 0.04747(2) -0.24451(3) 0.02717(6) Uani 1 d .
Cl2 Cl 0.28713(4) 0.04663(2) 0.05413(3) 0.02597(6) Uani 1 d .
Cl3 Cl -0.06858(4) 0.15077(2) 0.05750(4) 0.02719(6) Uani 1 d .
O1 O 0.62759(11) 0.13628(6) 0.37734(10) 0.0211(2) Uani 1 d .
C1 C 0.56844(14) 0.06522(8) 0.42907(12) 0.0168(2) Uani 1 d .
C2 C 0.48325(13) 0.09264(8) 0.52282(12) 0.0171(2) Uani 1 d .
C3 C 0.41825(14) 0.03108(8) 0.59502(12) 0.0167(2) Uani 1 d .
C4 C 0.3292(2) 0.08984(8) 0.67230(13) 0.0205(2) Uani 1 d .
C5 C 0.1658(2) 0.12807(9) 0.54956(15) 0.0233(2) Uani 1 d .
C6 C 0.2376(2) 0.19388(9) 0.46311(15) 0.0235(2) Uani 1 d .
C7 C 0.4347(2) 0.18912(8) 0.55031(13) 0.0198(2) Uani 1 d .
C8 C 0.4432(2) 0.17729(9) 0.70693(14) 0.0239(2) Uani 1 d .
C9 C 0.7201(2) 0.12321(9) 0.28235(15) 0.0232(2) Uani 1 d .
H4 H 0.3147(20) 0.0602(11) 0.7519(18) 0.027(4) Uiso 1 d .
H5A H 0.1018(21) 0.0798(11) 0.4914(18) 0.029(4) Uiso 1 d .
H5B H 0.0949(21) 0.1623(11) 0.5909(19) 0.032(4) Uiso 1 d .
H6A H 0.2092(20) 0.1778(11) 0.3645(19) 0.029(4) Uiso 1 d .
H6B H 0.2034(20) 0.2576(11) 0.4623(17) 0.027(4) Uiso 1 d .
H7 H 0.5024(17) 0.2404(11) 0.5316(16) 0.021(4) Uiso 1 d .
H8A H 0.5550(21) 0.1648(11) 0.7748(18) 0.029(4) Uiso 1 d .
H8B H 0.3925(23) 0.2268(12) 0.7356(19) 0.037(5) Uiso 1 d .
H9A H 0.6482(18) 0.1029(10) 0.1918(16) 0.015(3) Uiso 1 d .
H9B H 0.7615(19) 0.1843(10) 0.2748(16) 0.020(3) Uiso 1 d .
H9C H 0.8139(21) 0.0819(11) 0.3233(18) 0.027(4) Uiso 1 d .

loop_
_atom_type_symbol
_atom_type_description
_atom_type_scat_dispersion_real
_atom_type_scat_dispersion_imag
_atom_type_scat_source
C C 0.0033 0.0016 'International Tables Vol C Tables 4.2.6.8 and 6.1.1.4'
H H 0.0000 0.0000 'International Tables Vol C Tables 4.2.6.8 and 6.1.1.4'
O O 0.0106 0.0060 'International Tables Vol C Tables 4.2.6.8 and 6.1.1.4'
Cl Cl 0.1484 0.1585 'International Tables Vol C Tables 4.2.6.8 and 6.1.1.4'
Sb Sb -0.5866 1.5461 'International Tables Vol C Tables 4.2.6.8 and 6.1.1.4'

loop_
_geom_angle_atom_site_label_1
_geom_angle_atom_site_label_2
_geom_angle_atom_site_label_3
_geom_angle
_geom_angle_site_symmetry_1
_geom_angle_site_symmetry_3
Cl1 Sb1 Cl1 180.0 3 .
Cl1 Sb1 Cl3 90.594(12) 3 .
Cl1 Sb1 Cl3 89.407(12) . .
Cl1 Sb1 Cl3 89.407(12) 3 3
Cl1 Sb1 Cl3 90.592(12) . 3
Cl3 Sb1 Cl3 180.0 . 3
Cl1 Sb1 Cl2 90.014(11) 3 3
Cl1 Sb1 Cl2 89.986(11) . 3
Cl3 Sb1 Cl2 89.418(11) . 3
Cl3 Sb1 Cl2 90.582(11) 3 3
Cl1 Sb1 Cl2 89.988(11) 3 .
Cl1 Sb1 Cl2 90.013(11) . .
Cl3 Sb1 Cl2 90.583(11) . .
Cl3 Sb1 Cl2 89.417(11) 3 .
Cl2 Sb1 Cl2 180.0 3 .
C1 O1 C9 121.99(9) . .
O1 C1 C3 128.51(10) . 3_656
O1 C1 C2 113.41(10) . .
C3 C1 C2 118.08(10) 3_656 .
C3 C2 C1 124.06(11) . .
C3 C2 C7 107.95(9) . .
C1 C2 C7 127.78(10) . .
C2 C3 C1 117.82(10) . 3_656
C2 C3 C4 106.14(10) . .
C1 C3 C4 135.64(10) 3_656 .
C3 C4 C8 100.24(9) . .
C3 C4 C5 105.33(10) . .
C8 C4 C5 100.42(10) . .
C3 C4 H4 114.7(10) . .
C8 C4 H4 116.7(10) . .
C5 C4 H4 117.1(10) . .
C6 C5 C4 103.39(10) . .
C6 C5 H5A 111.7(10) . .
C4 C5 H5A 110.8(10) . .
C6 C5 H5B 110.9(9) . .
C4 C5 H5B 110.7(10) . .
H5A C5 H5B 109.2(13) . .
C5 C6 C7 103.12(10) . .
C5 C6 H6A 115.2(10) . .
C7 C6 H6A 111.2(10) . .
C5 C6 H6B 114.0(9) . .
C7 C6 H6B 107.5(10) . .
H6A C6 H6B 105.6(13) . .
C2 C7 C8 99.83(9) . .
C2 C7 C6 104.36(9) . .
C8 C7 C6 101.24(9) . .
C2 C7 H7 115.8(8) . .
C8 C7 H7 117.5(9) . .
C6 C7 H7 115.7(8) . .
C7 C8 C4 94.58(9) . .
C7 C8 H8A 113.0(9) . .
C4 C8 H8A 112.1(10) . .
C7 C8 H8B 112.0(10) . .
C4 C8 H8B 111.8(11) . .
H8A C8 H8B 112.3(15) . .
O1 C9 H9A 110.9(8) . .
O1 C9 H9B 103.7(8) . .
H9A C9 H9B 109.8(13) . .
O1 C9 H9C 111.8(9) . .
H9A C9 H9C 110.8(13) . .
H9B C9 H9C 109.6(13) . .

loop_
_geom_bond_atom_site_label_1
_geom_bond_atom_site_label_2
_geom_bond_distance
_geom_bond_site_symmetry_2
Sb1 Cl1 2.3654(3) 3
Sb1 Cl1 2.3654(3) .
Sb1 Cl3 2.3690(3) .
Sb1 Cl3 2.3691(3) 3
Sb1 Cl2 2.3757(3) 3
Sb1 Cl2 2.3758(3) .
O1 C1 1.3241(13) .
O1 C9 1.4485(14) .
C1 C3 1.417(2) 3_656
C1 C2 1.4320(15) .
C2 C3 1.378(2) .
C2 C7 1.501(2) .
C3 C1 1.417(2) 3_656
C3 C4 1.520(2) .
C4 C8 1.542(2) .
C4 C5 1.555(2) .
C4 H4 0.95(2) .
C5 C6 1.548(2) .
C5 H5A 0.93(2) .
C5 H5B 0.98(2) .
C6 C7 1.561(2) .
C6 H6A 0.94(2) .
C6 H6B 0.96(2) .
C7 C8 1.539(2) .
C7 H7 0.993(15) .
C8 H8A 0.95(2) .
C8 H8B 0.93(2) .
C9 H9A 0.921(15) .
C9 H9B 0.959(15) .
C9 H9C 0.95(2) .
